data_4100227
loop_
_publ_author_name
'Charette, Andr\'e B.'
'Poulard, Cyril'
'B\'elanger-Gari\'epy, Francine'

_publ_section_title
;
Structure of CHAR91
;
_journal_name_full 'Journal of the American Chemical Society'
_journal_year 2005
_chemical_formula_moiety 'C34 H40 I2 O10 P2 Zn2'
_chemical_formula_sum 'C34 H40 I2 O10 P2 Zn2'
_chemical_formula_weight 1055.14
_space_group_IT_number 14
_symmetry_cell_setting monoclinic
_symmetry_space_group_name_Hall '-P 2ybc'
_symmetry_space_group_name_H-M 'P 1 21/c 1'
_cell_angle_alpha 90.00
_cell_angle_beta 100.932(2)
_cell_angle_gamma 90.00
_cell_formula_units_Z 2
_cell_length_a 9.8027(3)
_cell_length_b 9.5376(3)
_cell_length_c 21.8327(7)
_cell_measurement_temperature 220(2)
_cell_volume 2004.19(11)
_diffrn_ambient_temperature 220(2)
_exptl_crystal_density_diffrn 1.748
_cod_depositor_comments
;
The following automatic conversions were performed:
'_symmetry_cell_setting' value 'Monoclinic' changed to 'monoclinic'
according to '/home/saulius/struct/CIF-dictionaries/cif_core.dic'
dictionary named 'cif_core.dic' version 2.4.1 from
2010-06-29.

'_geom_bond_publ_flag' value 'Y' changed to 'y' according to
'/home/saulius/struct/CIF-dictionaries/cif_core.dic' dictionary named
'cif_core.dic' version 2.4.1 from 2010-06-29 (29 times).

Automatic conversion script
Id: cif_fix_enum 1527 2010-12-29 10:47:43Z saulius 
;
_cod_original_sg_symbol_H-M 'P 21/c'
_cod_database_code 4100227

loop_
_symmetry_equiv_pos_as_xyz
'x, y, z'
'-x, y+1/2, -z+1/2'
'-x, -y, -z'
'x, -y-1/2, z-1/2'

loop_
_atom_site_label
_atom_site_type_symbol
_atom_site_fract_x
_atom_site_fract_y
_atom_site_fract_z
_atom_site_U_iso_or_equiv
_atom_site_adp_type
_atom_site_occupancy
_atom_site_symmetry_multiplicity
_atom_site_calc_flag
_atom_site_refinement_flags
_atom_site_disorder_assembly
_atom_site_disorder_group
I I 0.35793(19) 0.40021(17) 0.03785(7) 0.0954(9) Uani 1 1 d D . .
Zn Zn 0.2975(2) 0.0535(2) 0.03085(9) 0.0449(8) Uani 1 1 d D . .
P P 0.3904(5) -0.0294(5) -0.09633(18) 0.0438(12) Uani 1 1 d . . .
O1 O 0.3438(12) -0.0607(12) -0.0374(5) 0.050(3) Uani 1 1 d . . .
O2 O 0.3446(11) -0.1505(12) -0.1443(5) 0.049(3) Uani 1 1 d . . .
O3 O 0.3037(12) 0.1047(11) -0.1238(5) 0.051(3) Uani 1 1 d . . .
O4 O 0.4601(11) 0.0093(12) 0.0961(4) 0.049(3) Uani 1 1 d . . .
C1 C 0.2129(12) 0.2465(9) 0.0187(9) 0.082(6) Uani 1 1 d DU . .
H1A H 0.1449 0.2575 0.0460 0.098 Uiso 1 1 calc R . .
H1B H 0.1636 0.2562 -0.0245 0.098 Uiso 1 1 calc R . .
C21 C 0.2083(19) -0.226(2) -0.1486(9) 0.054(5) Uani 1 1 d . . .
C22 C 0.1994(19) -0.3236(19) -0.1058(8) 0.053(5) Uani 1 1 d . . .
H22 H 0.2731 -0.3417 -0.0723 0.063 Uiso 1 1 calc R . .
C23 C 0.076(2) -0.3966(19) -0.1134(10) 0.067(6) Uani 1 1 d . . .
H23 H 0.0678 -0.4718 -0.0865 0.081 Uiso 1 1 calc R . .
C24 C -0.032(2) -0.363(2) -0.1583(11) 0.074(6) Uani 1 1 d . . .
H24 H -0.1176 -0.4096 -0.1612 0.088 Uiso 1 1 calc R . .
C25 C -0.017(2) -0.257(2) -0.2006(9) 0.070(6) Uani 1 1 d . . .
H25 H -0.0902 -0.2352 -0.2336 0.085 Uiso 1 1 calc R . .
C26 C 0.107(2) -0.185(2) -0.1938(9) 0.061(5) Uani 1 1 d . . .
H26 H 0.1183 -0.1102 -0.2203 0.074 Uiso 1 1 calc R . .
C31 C 0.3391(16) 0.190(2) -0.1706(7) 0.047(5) Uani 1 1 d . . .
C32 C 0.333(2) 0.329(2) -0.1604(8) 0.066(6) Uani 1 1 d . . .
H32 H 0.3148 0.3635 -0.1225 0.079 Uiso 1 1 calc R . .
C33 C 0.355(2) 0.417(2) -0.2069(10) 0.074(6) Uani 1 1 d . . .
H33 H 0.3482 0.5139 -0.2004 0.089 Uiso 1 1 calc R . .
C34 C 0.388(2) 0.373(3) -0.2627(9) 0.063(6) Uani 1 1 d . . .
H34 H 0.4042 0.4359 -0.2936 0.076 Uiso 1 1 calc R . .
C35 C 0.3932(18) 0.231(3) -0.2698(9) 0.064(6) Uani 1 1 d . . .
H35 H 0.4170 0.1956 -0.3065 0.076 Uiso 1 1 calc R . .
C36 C 0.3654(17) 0.137(2) -0.2251(8) 0.049(5) Uani 1 1 d . . .
H36 H 0.3649 0.0395 -0.2322 0.058 Uiso 1 1 calc R . .
O11 O 0.1651(14) -0.0910(15) 0.0599(6) 0.073(4) Uani 1 1 d . . .
C12 C 0.078(2) -0.043(3) 0.1013(9) 0.074(6) Uani 1 1 d . . .
H12A H -0.0173 -0.0290 0.0792 0.089 Uiso 1 1 calc R . .
H12B H 0.1137 0.0439 0.1221 0.089 Uiso 1 1 calc R . .
C13 C 0.087(4) -0.161(4) 0.1466(15) 0.140(12) Uani 1 1 d . . .
H13A H 0.0010 -0.2157 0.1383 0.168 Uiso 1 1 calc R . .
H13B H 0.0997 -0.1238 0.1892 0.168 Uiso 1 1 calc R . .
C14 C 0.210(4) -0.252(3) 0.1392(12) 0.119(10) Uani 1 1 d . . .
H14A H 0.2956 -0.2209 0.1668 0.143 Uiso 1 1 calc R . .
H14B H 0.1934 -0.3508 0.1483 0.143 Uiso 1 1 calc R . .
C15 C 0.219(3) -0.233(2) 0.0724(13) 0.116(10) Uani 1 1 d . . .
H15A H 0.3157 -0.2399 0.0663 0.139 Uiso 1 1 calc R . .
H15B H 0.1624 -0.3019 0.0458 0.139 Uiso 1 1 calc R . .

loop_
_atom_site_aniso_label
_atom_site_aniso_U_11
_atom_site_aniso_U_22
_atom_site_aniso_U_33
_atom_site_aniso_U_23
_atom_site_aniso_U_13
_atom_site_aniso_U_12
I 0.1110(16) 0.0759(13) 0.0938(13) 0.0132(8) 0.0053(10) 0.0098(9)
Zn 0.0405(14) 0.0538(16) 0.0437(13) 0.0021(10) 0.0166(10) 0.0052(12)
P 0.041(3) 0.059(3) 0.034(2) -0.0006(19) 0.0136(19) -0.001(2)
O1 0.048(7) 0.066(8) 0.041(6) 0.000(5) 0.020(5) -0.003(6)
O2 0.039(7) 0.070(8) 0.042(6) -0.008(5) 0.017(5) 0.001(6)
O3 0.051(8) 0.069(8) 0.039(6) 0.009(6) 0.021(5) 0.014(6)
O4 0.040(7) 0.068(8) 0.038(6) 0.001(5) 0.002(5) -0.006(6)
C1 0.080(9) 0.118(10) 0.053(8) 0.010(7) 0.024(7) 0.071(8)
C21 0.035(12) 0.076(14) 0.051(12) -0.012(10) 0.006(10) 0.002(10)
C22 0.037(11) 0.060(13) 0.058(12) 0.003(10) 0.005(9) -0.006(10)
C23 0.067(16) 0.047(13) 0.089(15) 0.020(10) 0.019(13) 0.004(11)
C24 0.049(14) 0.083(17) 0.088(17) -0.030(14) 0.014(13) -0.016(12)
C25 0.068(16) 0.097(18) 0.046(12) -0.008(11) 0.010(10) 0.026(14)
C26 0.035(12) 0.087(16) 0.065(13) -0.018(11) 0.017(11) -0.013(11)
C31 0.029(10) 0.072(15) 0.043(11) 0.007(9) 0.012(8) 0.003(9)
C32 0.090(16) 0.066(15) 0.040(11) 0.006(10) 0.011(10) -0.030(12)
C33 0.074(16) 0.070(15) 0.083(17) -0.008(12) 0.031(12) -0.010(12)
C34 0.049(13) 0.073(17) 0.064(14) 0.009(11) 0.002(10) -0.013(11)
C35 0.038(11) 0.11(2) 0.041(11) 0.002(12) 0.007(8) 0.009(12)
C36 0.037(10) 0.062(13) 0.051(11) 0.001(9) 0.018(9) 0.018(9)
O11 0.055(9) 0.104(12) 0.066(8) -0.002(7) 0.030(7) -0.019(8)
C12 0.046(12) 0.113(18) 0.075(14) 0.003(13) 0.041(11) -0.001(12)
C13 0.12(3) 0.18(3) 0.12(2) 0.05(2) 0.03(2) -0.04(3)
C14 0.14(3) 0.14(3) 0.079(19) 0.037(16) 0.030(18) -0.01(2)
C15 0.17(3) 0.020(13) 0.14(2) 0.011(12) 0.00(2) 0.004(15)

loop_
_geom_bond_atom_site_label_1
_geom_bond_atom_site_label_2
_geom_bond_site_symmetry_1
_geom_bond_site_symmetry_2
_geom_bond_distance
_geom_bond_publ_flag
I C1 . . 2.029(10) y
Zn O1 . . 1.967(11) y
Zn O4 . . 1.972(10) y
Zn C1 . . 2.016(9) y
Zn O11 . . 2.072(13) y
P O1 . . 1.475(11) y
P O4 . 3_655 1.477(12) y
P O2 . . 1.567(12) y
P O3 . . 1.589(12) y
O2 C21 . . 1.50(2) y
O3 C31 . . 1.402(19) y
O4 P . 3_655 1.477(12) y
C1 H1a . . 0.98 ?
C1 H1b . . 0.98 ?
C21 C26 . . 1.32(3) y
C21 C22 . . 1.34(2) y
C22 C23 . . 1.38(3) y
C22 H22 . . 0.94 ?
C23 C24 . . 1.34(3) y
C23 H23 . . 0.94 ?
C24 C25 . . 1.39(3) y
C24 H24 . . 0.94 ?
C25 C26 . . 1.37(3) y
C25 H25 . . 0.94 ?
C26 H26 . . 0.94 ?
C31 C32 . . 1.34(3) y
C31 C36 . . 1.36(2) y
C32 C33 . . 1.37(3) y
C32 H32 . . 0.94 ?
C33 C34 . . 1.38(3) y
C33 H33 . . 0.94 ?
C34 C35 . . 1.36(3) y
C34 H34 . . 0.94 ?
C35 C36 . . 1.39(3) y
C35 H35 . . 0.94 ?
C36 H36 . . 0.94 ?
O11 C12 . . 1.43(2) y
O11 C15 . . 1.46(2) y
C12 C13 . . 1.48(3) y
C12 H12a . . 0.98 ?
C12 H12b . . 0.98 ?
C13 C14 . . 1.53(4) y
C13 H13a . . 0.98 ?
C13 H13b . . 0.98 ?
C14 C15 . . 1.49(4) y
C14 H14a . . 0.98 ?
C14 H14b . . 0.98 ?
C15 H15a . . 0.98 ?
C15 H15b . . 0.98 ?
